data_4323818
loop_
_publ_author_name
'Runtong Wang'
'Mark S. Mashuta'
'John F. Richardson'
'Mark E. Noble'

_publ_contact_author
;
Mark E. Noble
Department of Chemistry and Center for Chemical Catalysis
University of Louisville
Louisville
KY 40292
USA
;
_publ_contact_author_email
;
MENOBL01@ulkyvm.louisville.edu
JFRICH01@ulkyvm.louisville.edu
msmash01@homer.louisville.edu
;
_publ_contact_author_fax (502)852-8149
_publ_contact_author_phone (502)852-7296
_publ_section_title
;
 Oxidation at a Dimolybdenum(V) Sulfur Bridge. Formation of SO and SO2
 Bridges. Facile Extrusion of SO from the SO2 Bridge
;
_journal_name_full 'Inorganic Chemistry'
_journal_page_first 3022
_journal_page_last 3030
_journal_paper_doi 10.1021/ic951518k
_journal_volume 35
_journal_year 1996
_chemical_formula_moiety 'C31 H44 N2 Mo2 O7 P2 S6 '
_chemical_formula_sum 'C31 H44 Mo2 N2 O7 P2 S6'
_chemical_formula_weight 1002.89
_space_group_IT_number 14
_symmetry_cell_setting monoclinic
_symmetry_Int_Tables_number 14
_symmetry_space_group_name_Hall '-P 2yn'
_symmetry_space_group_name_H-M 'P 1 21/n 1'
_audit_creation_date 'Thu Nov  9 06:17:11 1995'
_audit_creation_method 'from TEXRAY.INF file'
_cell_angle_alpha 90
_cell_angle_beta 99.99(2)
_cell_angle_gamma 90
_cell_formula_units_Z 4
_cell_length_a 12.535(2)
_cell_length_b 25.299(9)
_cell_length_c 13.989(5)
_cell_measurement_reflns_used 25
_cell_measurement_temperature 295(2)
_cell_measurement_theta_max 36.0
_cell_measurement_theta_min 30.0
_cell_volume 4369(2)
_computing_cell_refinement 'Enraf Nonius Diffractometer Control 1988'
_computing_data_collection 'Enraf Nonius Diffractometer Control 1988'
_computing_data_reduction teXsan
_computing_publication_material teXsan
_computing_structure_refinement teXsan
_computing_structure_solution 'DIRDIF92 (PATTY)'
_diffrn_ambient_temperature 295(2)
_diffrn_measurement_device CAD4
_diffrn_measurement_method '\w/2\q scans '
_diffrn_orient_matrix_UB_11 0.01278
_diffrn_orient_matrix_UB_12 -0.03428
_diffrn_orient_matrix_UB_13 0.03566
_diffrn_orient_matrix_UB_21 -0.01280
_diffrn_orient_matrix_UB_22 -0.01952
_diffrn_orient_matrix_UB_23 -0.06314
_diffrn_orient_matrix_UB_31 0.07896
_diffrn_orient_matrix_UB_32 0.00241
_diffrn_orient_matrix_UB_33 -0.00309
_diffrn_radiation_monochromator graphite
_diffrn_radiation_source 'X-ray tube'
_diffrn_radiation_type MoK\a
_diffrn_radiation_wavelength 0.7109
_diffrn_reflns_av_R_equivalents 0.025
_diffrn_reflns_limit_h_max 14
_diffrn_reflns_limit_h_min 0
_diffrn_reflns_limit_k_max 30
_diffrn_reflns_limit_k_min 0
_diffrn_reflns_limit_l_max 16
_diffrn_reflns_limit_l_min -16
_diffrn_reflns_number 8250
_diffrn_reflns_theta_max 24.98
_diffrn_standards_decay_% -1.30
_diffrn_standards_interval_count 60
_diffrn_standards_number 3
_exptl_absorpt_coefficient_mu 0.975
_exptl_absorpt_correction_T_max 0.998
_exptl_absorpt_correction_T_min 0.935
_exptl_absorpt_correction_type empirical
_exptl_absorpt_process_details psi-scan
_exptl_crystal_colour 'green black'
_exptl_crystal_density_diffrn 1.525
_exptl_crystal_description block
_exptl_crystal_F_000 2040.00
_exptl_crystal_size_max 0.45
_exptl_crystal_size_mid 0.35
_exptl_crystal_size_min 0.30
_refine_diff_density_max 0.51
_refine_diff_density_min -0.45
_refine_ls_extinction_coef 5.6E-8
_refine_ls_extinction_method Zachariasen_type_2_Gaussian_isotropic
_refine_ls_goodness_of_fit_obs 1.984
_refine_ls_matrix_type full
_refine_ls_number_parameters 452
_refine_ls_number_reflns 5427
_refine_ls_number_restraints 0
_refine_ls_R_factor_obs 0.037
_refine_ls_shift/esd_max 0.0340
_refine_ls_structure_factor_coef F
_refine_ls_weighting_details w=1/\s^2^(F)
_refine_ls_weighting_scheme calc
_refine_ls_wR_factor_obs 0.037
_reflns_number_observed 5427
_reflns_number_total 7893
_reflns_observed_criterion 3.00
_cod_data_source_file ic951518k_3.cif
_cod_data_source_block COMPOUND#3
_cod_depositor_comments
;
The following automatic conversions were performed:

'_refine_ls_weighting_scheme' value 'w=1/\s^2^(F)' was changed to
'calc'. New tag '_refine_ls_weighting_details' was created. The value
of the new tag was set to 'w=1/\s^2^(F)'.

Automatic conversion script
Id: cif_fix_values 3143 2015-03-26 13:38:13Z robertas 
;
_cod_original_sg_symbol_H-M 'P 21/n '
_cod_original_formula_sum 'C31 H44 N2 Mo2 O7 P2 S6 '
_cod_database_code 4323818

loop_
_symmetry_equiv_pos_as_xyz
'   +x,   +y,   +z'
1/2-x,1/2+y,1/2-z
'   -x,   -y,   -z'
1/2+x,1/2-y,1/2+z

loop_
_atom_site_aniso_label
_atom_site_aniso_U_11
_atom_site_aniso_U_22
_atom_site_aniso_U_33
_atom_site_aniso_U_12
_atom_site_aniso_U_13
_atom_site_aniso_U_23
Mo(1) 0.0467(3) 0.0542(3) 0.0541(3) 0.0056(2) 0.0056(2) 0.0008(2)
Mo(2) 0.0399(2) 0.0534(3) 0.0554(3) -0.0027(2) 0.0030(2) 0.0055(2)
S(1) 0.0410(6) 0.0569(8) 0.0525(7) 0.0018(6) 0.0056(5) 0.0067(6)
S(2) 0.0572(8) 0.0714(9) 0.0520(7) 0.0023(7) 0.0093(6) 0.0089(7)
S(3) 0.110(1) 0.077(1) 0.0619(9) 0.0057(9) 0.0048(8) -0.0101(8)
S(4) 0.0809(10) 0.0558(9) 0.0723(9) -0.0062(7) 0.0096(7) -0.0016(7)
S(5) 0.0663(9) 0.0633(9) 0.0838(10) -0.0050(7) 0.0063(7) 0.0208(8)
S(6) 0.104(1) 0.0660(9) 0.0725(9) -0.0013(9) 0.0158(8) -0.0100(8)
P(1) 0.074(1) 0.0659(10) 0.082(1) 0.0051(8) -0.0029(8) -0.0152(8)
P(2) 0.070(1) 0.0557(10) 0.108(1) -0.0055(8) 0.0078(9) -0.0026(8)
O(1) 0.042(2) 0.052(2) 0.064(2) 0.001(2) 0.000(1) 0.003(2)
O(2) 0.037(2) 0.055(2) 0.070(2) 0.003(2) 0.004(2) 0.006(2)
O(3) 0.077(3) 0.073(3) 0.099(3) 0.002(2) -0.002(2) -0.022(2)
O(4) 0.072(3) 0.092(3) 0.126(3) 0.012(2) -0.015(2) -0.033(3)
O(5) 0.083(3) 0.060(3) 0.163(4) -0.013(2) 0.001(3) -0.014(3)
O(6) 0.066(3) 0.066(3) 0.150(4) 0.003(2) 0.015(2) -0.006(2)
O(7) 0.082(3) 0.091(3) 0.065(2) 0.005(2) -0.007(2) 0.016(2)
N(1) 0.051(2) 0.056(3) 0.058(2) 0.013(2) 0.014(2) 0.004(2)
N(2) 0.037(2) 0.061(3) 0.058(2) -0.006(2) 0.003(2) 0.007(2)
C(1) 0.050(3) 0.047(3) 0.051(3) 0.010(2) 0.012(2) 0.000(2)
C(2) 0.065(4) 0.102(5) 0.064(3) 0.010(3) 0.022(3) 0.028(3)
C(3) 0.063(4) 0.114(5) 0.070(4) 0.019(4) -0.001(3) 0.024(3)
C(4) 0.048(3) 0.079(4) 0.074(4) 0.005(3) 0.010(3) -0.004(3)
C(5) 0.061(3) 0.069(4) 0.085(4) 0.000(3) 0.029(3) 0.011(3)
C(6) 0.061(3) 0.064(3) 0.066(3) 0.008(3) 0.015(3) 0.016(3)
C(7) 0.059(4) 0.151(7) 0.126(5) 0.015(4) 0.007(4) 0.017(5)
C(8) 0.040(3) 0.048(3) 0.054(3) -0.004(2) 0.005(2) 0.000(2)
C(9) 0.058(3) 0.091(4) 0.060(3) -0.009(3) 0.010(3) 0.019(3)
C(10) 0.061(4) 0.101(5) 0.066(3) 0.001(3) -0.011(3) 0.016(3)
C(11) 0.046(3) 0.067(4) 0.082(4) -0.002(3) 0.003(3) 0.000(3)
C(12) 0.044(3) 0.088(4) 0.082(4) -0.010(3) 0.017(3) 0.002(3)
C(13) 0.059(3) 0.075(4) 0.054(3) -0.003(3) 0.010(3) 0.007(3)
C(14) 0.045(3) 0.120(6) 0.144(6) -0.002(3) -0.011(3) 0.009(5)
C(15) 0.038(3) 0.059(3) 0.056(3) 0.001(3) 0.002(2) 0.015(3)
C(16) 0.044(3) 0.079(4) 0.095(4) 0.005(3) -0.004(3) 0.013(3)
C(17) 0.084(5) 0.078(5) 0.124(5) 0.007(4) -0.006(4) -0.017(4)
C(18) 0.092(5) 0.105(5) 0.097(5) 0.019(4) 0.015(4) 0.000(4)
C(19) 0.092(6) 0.203(10) 0.193(9) 0.015(6) -0.011(6) -0.085(8)
C(20) 0.078(5) 0.183(9) 0.25(1) 0.001(6) -0.017(6) -0.066(8)
C(21) 0.101(6) 0.097(6) 0.211(9) -0.031(5) -0.011(6) -0.008(6)
C(22) 0.114(8) 0.23(1) 0.29(1) -0.027(7) 0.031(8) 0.02(1)
C(23) 0.077(5) 0.099(6) 0.181(7) 0.007(4) 0.026(5) -0.029(5)
C(24) 0.079(5) 0.172(8) 0.138(6) -0.006(5) -0.007(4) -0.031(6)
C(25) 0.045(3) 0.073(4) 0.064(3) 0.008(2) 0.014(2) 0.010(3)
C(26) 0.051(3) 0.060(4) 0.061(3) 0.010(3) 0.020(2) 0.011(3)
C(27) 0.076(4) 0.070(4) 0.101(5) 0.003(3) 0.032(3) 0.008(4)
C(28) 0.109(6) 0.067(5) 0.145(7) 0.014(4) 0.056(5) 0.039(5)
C(29) 0.119(7) 0.131(8) 0.103(6) 0.048(6) 0.047(5) 0.050(6)
C(30) 0.106(5) 0.132(7) 0.071(4) 0.010(5) 0.014(4) -0.001(5)
C(31) 0.089(4) 0.079(4) 0.070(4) -0.001(3) 0.021(3) 0.004(3)

loop_
_atom_site_label
_atom_site_fract_x
_atom_site_fract_y
_atom_site_fract_z
_atom_site_U_iso_or_equiv
_atom_site_thermal_displace_type
_atom_site_calc_flag
_atom_site_calc_attached_atom
Mo(1) 0.22144(3) 0.13967(2) -0.12961(3) 0.0520(1) Uij ? ?
Mo(2) 0.19128(3) 0.03122(2) -0.18835(3) 0.0502(1) Uij ? ?
S(1) 0.20781(9) 0.10628(5) -0.29513(8) 0.0504(4) Uij ? ?
S(2) 0.2027(1) 0.06516(5) -0.02437(9) 0.0602(4) Uij ? ?
S(3) 0.2721(1) 0.18742(6) 0.02947(10) 0.0841(5) Uij ? ?
S(4) 0.2958(1) 0.22508(5) -0.18409(10) 0.0701(5) Uij ? ?
S(5) 0.2102(1) -0.05604(6) -0.1011(1) 0.0719(5) Uij ? ?
S(6) 0.2250(1) -0.03062(6) -0.3216(1) 0.0808(5) Uij ? ?
P(1) 0.3180(1) 0.24761(6) -0.0455(1) 0.0758(5) Uij ? ?
P(2) 0.2364(1) -0.08872(6) -0.2243(1) 0.0788(5) Uij ? ?
O(1) 0.3899(2) 0.1150(1) -0.1059(2) 0.0535(10) Uij ? ?
O(2) 0.3664(2) 0.0320(1) -0.1539(2) 0.0546(10) Uij ? ?
O(3) 0.2591(3) 0.3014(1) -0.0306(3) 0.085(1) Uij ? ?
O(4) 0.4350(3) 0.2681(2) -0.0042(3) 0.101(2) Uij ? ?
O(5) 0.1603(3) -0.1367(1) -0.2586(3) 0.105(2) Uij ? ?
O(6) 0.3455(3) -0.1205(1) -0.2144(3) 0.095(1) Uij ? ?
O(7) 0.3070(3) 0.0502(1) 0.0420(2) 0.081(1) Uij ? ?
N(1) 0.0844(3) 0.1534(1) -0.1490(3) 0.054(1) Uij ? ?
N(2) 0.0517(3) 0.0312(1) -0.2187(2) 0.053(1) Uij ? ?
C(1) -0.0267(4) 0.1605(2) -0.1676(3) 0.049(1) Uij ? ?
C(2) -0.0749(4) 0.1869(2) -0.2503(4) 0.076(2) Uij ? ?
C(3) -0.1855(4) 0.1931(2) -0.2695(4) 0.084(2) Uij ? ?
C(4) -0.2495(4) 0.1733(2) -0.2092(4) 0.067(2) Uij ? ?
C(5) -0.2006(4) 0.1475(2) -0.1268(4) 0.070(2) Uij ? ?
C(6) -0.0905(4) 0.1410(2) -0.1056(3) 0.063(2) Uij ? ?
C(7) -0.3703(5) 0.1796(3) -0.2342(5) 0.113(3) Uij ? ?
C(8) -0.0585(3) 0.0276(2) -0.2546(3) 0.048(1) Uij ? ?
C(9) -0.0972(4) 0.0422(2) -0.3491(3) 0.070(2) Uij ? ?
C(10) -0.2072(4) 0.0374(2) -0.3850(4) 0.078(2) Uij ? ?
C(11) -0.2774(4) 0.0197(2) -0.3280(4) 0.066(2) Uij ? ?
C(12) -0.2374(4) 0.0048(2) -0.2343(4) 0.071(2) Uij ? ?
C(13) -0.1286(4) 0.0085(2) -0.1973(3) 0.062(2) Uij ? ?
C(14) -0.3966(4) 0.0151(3) -0.3692(5) 0.106(2) Uij ? ?
C(15) 0.4252(4) 0.0695(2) -0.1151(3) 0.052(2) Uij ? ?
C(16) 0.5429(4) 0.0583(2) -0.0854(4) 0.074(2) Uij ? ?
C(17) 0.1442(5) 0.3068(3) -0.0587(5) 0.098(2) Uij ? ?
C(18) 0.1129(5) 0.3585(3) -0.0253(4) 0.098(2) Uij ? ?
C(19) 0.5262(7) 0.2346(4) -0.0041(7) 0.167(4) Uij ? ?
C(20) 0.6096(6) 0.2451(4) 0.0690(7) 0.174(4) Uij ? ?
C(21) 0.0440(7) -0.1306(3) -0.2761(7) 0.141(4) Uij ? ?
C(22) -0.0030(7) -0.1657(5) -0.2066(9) 0.211(6) Uij ? ?
C(23) 0.4481(6) -0.0947(3) -0.1794(6) 0.119(3) Uij ? ?
C(24) 0.5324(5) -0.1165(3) -0.2223(5) 0.132(3) Uij ? ?
C(25) 0.3390(3) 0.1069(2) -0.3362(3) 0.060(2) Uij ? ?
C(26) 0.3279(4) 0.1327(2) -0.4331(3) 0.056(2) Uij ? ?
C(27) 0.3582(4) 0.1842(2) -0.4424(4) 0.080(2) Uij ? ?
C(28) 0.3456(6) 0.2080(3) -0.5350(6) 0.103(3) Uij ? ?
C(29) 0.3031(7) 0.1788(4) -0.6137(6) 0.114(3) Uij ? ?
C(30) 0.2731(5) 0.1282(3) -0.6067(5) 0.103(3) Uij ? ?
C(31) 0.2852(5) 0.1056(2) -0.5163(4) 0.079(2) Uij ? ?
H(2) -0.032 0.201 -0.294 0.091 Uij ? ?
H(3) -0.218 0.212 -0.326 0.100 Uij ? ?
H(5) -0.244 0.134 -0.083 0.083 Uij ? ?
H(6) -0.058 0.123 -0.048 0.075 Uij ? ?
H(7a) -0.387 0.217 -0.239 0.134 Uij ? ?
H(7b) -0.395 0.164 -0.295 0.134 Uij ? ?
H(7c) -0.403 0.164 -0.186 0.134 Uij ? ?
H(9) -0.049 0.055 -0.389 0.083 Uij ? ?
H(10) -0.234 0.047 -0.450 0.094 Uij ? ?
H(12) -0.286 -0.008 -0.195 0.084 Uij ? ?
H(13) -0.102 -0.002 -0.132 0.075 Uij ? ?
H(14a) -0.423 0.049 -0.390 0.127 Uij ? ?
H(14b) -0.406 -0.008 -0.423 0.127 Uij ? ?
H(14c) -0.434 0.002 -0.321 0.127 Uij ? ?
H(16a) 0.553 0.031 -0.038 0.090 Uij ? ?
H(16b) 0.573 0.049 -0.140 0.090 Uij ? ?
H(16c) 0.578 0.090 -0.057 0.090 Uij ? ?
H(17b) 0.108 0.280 -0.030 0.118 Uij ? ?
H(17a) 0.125 0.305 -0.128 0.118 Uij ? ?
H(18a) 0.132 0.361 0.043 0.117 Uij ? ?
H(18b) 0.148 0.386 -0.055 0.117 Uij ? ?
H(18c) 0.036 0.363 -0.044 0.117 Uij ? ?
H(19a) 0.502 0.199 0.003 0.203 Uij ? ?
H(19b) 0.549 0.238 -0.064 0.203 Uij ? ?
H(20a) 0.585 0.240 0.128 0.207 Uij ? ?
H(20b) 0.665 0.221 0.063 0.207 Uij ? ?
H(20c) 0.631 0.280 0.062 0.207 Uij ? ?
H(21b) 0.018 -0.139 -0.341 0.170 Uij ? ?
H(21a) 0.029 -0.094 -0.264 0.170 Uij ? ?
H(22a) -0.081 -0.161 -0.224 0.257 Uij ? ?
H(22b) 0.015 -0.201 -0.220 0.257 Uij ? ?
H(22c) 0.022 -0.156 -0.144 0.257 Uij ? ?
H(23a) 0.441 -0.058 -0.193 0.143 Uij ? ?
H(23b) 0.464 -0.100 -0.110 0.143 Uij ? ?
H(24a) 0.540 -0.153 -0.206 0.157 Uij ? ?
H(24b) 0.515 -0.112 -0.290 0.157 Uij ? ?
H(24c) 0.597 -0.098 -0.197 0.157 Uij ? ?
H(25a) 0.393 0.125 -0.289 0.071 Uij ? ?
H(25b) 0.367 0.071 -0.338 0.071 Uij ? ?
H(27) 0.388 0.204 -0.387 0.096 Uij ? ?
H(28) 0.367 0.244 -0.543 0.124 Uij ? ?
H(29) 0.293 0.194 -0.677 0.138 Uij ? ?
H(30) 0.244 0.108 -0.663 0.123 Uij ? ?
H(31) 0.263 0.070 -0.511 0.093 Uij ? ?

loop_
_atom_type_symbol
_atom_type_oxidation_number
_atom_type_number_in_cell
_atom_type_scat_dispersion_real
_atom_type_scat_dispersion_imag
_atom_type_scat_source
Mo 0 8 -1.683 0.686 'International Tables'
S 0 24 0.125 0.123 'International Tables'
P 0 8 0.102 0.094 'International Tables'
O 0 28 0.011 0.006 'International Tables'
N 0 8 0.006 0.003 'International Tables'
C 0 124 0.003 0.002 'International Tables'
H 0 176 0.000 0.000 'International Tables'

loop_
_geom_angle_atom_site_label_1
_geom_angle_atom_site_label_2
_geom_angle_atom_site_label_3
_geom_angle
_geom_angle_site_symmetry_1
_geom_angle_site_symmetry_2
_geom_angle_site_symmetry_3
_geom_angle_publ_flag
Mo(2) Mo(1) S(1) 54.17(3) ? ? ? yes
Mo(2) Mo(1) S(2) 53.81(3) ? ? ? yes
Mo(2) Mo(1) S(3) 135.46(4) ? ? ? yes
Mo(2) Mo(1) S(4) 140.30(4) ? ? ? yes
Mo(2) Mo(1) O(1) 81.14(9) ? ? ? yes
Mo(2) Mo(1) N(1) 94.0(1) ? ? ? yes
S(1) Mo(1) S(2) 107.97(5) ? ? ? yes
S(1) Mo(1) S(3) 165.96(5) ? ? ? yes
S(1) Mo(1) S(4) 88.71(5) ? ? ? yes
S(1) Mo(1) O(1) 87.26(9) ? ? ? yes
S(1) Mo(1) N(1) 91.0(1) ? ? ? yes
S(2) Mo(1) S(3) 82.68(5) ? ? ? yes
S(2) Mo(1) S(4) 158.13(5) ? ? ? yes
S(2) Mo(1) O(1) 83.01(9) ? ? ? yes
S(2) Mo(1) N(1) 93.1(1) ? ? ? yes
S(3) Mo(1) S(4) 78.85(5) ? ? ? yes
S(3) Mo(1) O(1) 84.96(9) ? ? ? yes
S(3) Mo(1) N(1) 97.7(1) ? ? ? yes
S(4) Mo(1) O(1) 83.80(9) ? ? ? yes
S(4) Mo(1) N(1) 100.9(1) ? ? ? yes
O(1) Mo(1) N(1) 175.0(2) ? ? ? yes
Mo(1) Mo(2) S(1) 53.96(3) ? ? ? yes
Mo(1) Mo(2) S(2) 53.78(4) ? ? ? yes
Mo(1) Mo(2) S(5) 134.73(4) ? ? ? yes
Mo(1) Mo(2) S(6) 140.63(4) ? ? ? yes
Mo(1) Mo(2) O(2) 81.33(9) ? ? ? yes
Mo(1) Mo(2) N(2) 98.5(1) ? ? ? yes
S(1) Mo(2) S(2) 107.74(5) ? ? ? yes
S(1) Mo(2) S(5) 165.26(5) ? ? ? yes
S(1) Mo(2) S(6) 89.30(5) ? ? ? yes
S(1) Mo(2) O(2) 86.54(9) ? ? ? yes
S(1) Mo(2) N(2) 92.3(1) ? ? ? yes
S(2) Mo(2) S(5) 82.32(5) ? ? ? yes
S(2) Mo(2) S(6) 157.79(5) ? ? ? yes
S(2) Mo(2) O(2) 83.92(9) ? ? ? yes
S(2) Mo(2) N(2) 97.1(1) ? ? ? yes
S(5) Mo(2) S(6) 78.50(5) ? ? ? yes
S(5) Mo(2) O(2) 83.82(9) ? ? ? yes
S(5) Mo(2) N(2) 97.2(1) ? ? ? yes
S(6) Mo(2) O(2) 82.98(10) ? ? ? yes
S(6) Mo(2) N(2) 96.3(1) ? ? ? yes
O(2) Mo(2) N(2) 178.6(1) ? ? ? yes
Mo(1) S(1) Mo(2) 71.87(4) ? ? ? yes
Mo(1) S(1) C(25) 111.2(2) ? ? ? yes
Mo(2) S(1) C(25) 110.8(2) ? ? ? yes
Mo(1) S(2) Mo(2) 72.41(4) ? ? ? yes
Mo(1) S(2) O(7) 113.7(2) ? ? ? yes
Mo(2) S(2) O(7) 113.1(2) ? ? ? yes
Mo(1) S(3) P(1) 87.28(7) ? ? ? yes
Mo(1) S(4) P(1) 86.95(7) ? ? ? yes
Mo(2) S(5) P(2) 87.72(7) ? ? ? yes
Mo(2) S(6) P(2) 87.38(7) ? ? ? yes
S(3) P(1) S(4) 106.87(10) ? ? ? yes
S(3) P(1) O(3) 113.7(2) ? ? ? yes
S(3) P(1) O(4) 113.4(2) ? ? ? yes
S(4) P(1) O(3) 112.5(2) ? ? ? yes
S(4) P(1) O(4) 114.5(2) ? ? ? yes
O(3) P(1) O(4) 95.7(2) ? ? ? yes
S(5) P(2) S(6) 106.38(10) ? ? ? yes
S(5) P(2) O(5) 113.7(2) ? ? ? yes
S(5) P(2) O(6) 114.1(2) ? ? ? yes
S(6) P(2) O(5) 113.4(2) ? ? ? yes
S(6) P(2) O(6) 113.3(2) ? ? ? yes
O(5) P(2) O(6) 96.1(2) ? ? ? yes
Mo(1) O(1) C(15) 127.2(3) ? ? ? yes
Mo(2) O(2) C(15) 126.7(3) ? ? ? yes
P(1) O(3) C(17) 121.4(4) ? ? ? yes
P(1) O(4) C(19) 119.7(5) ? ? ? yes
P(2) O(5) C(21) 120.4(4) ? ? ? yes
P(2) O(6) C(23) 120.5(4) ? ? ? yes
Mo(1) N(1) C(1) 175.6(4) ? ? ? yes
Mo(2) N(2) C(8) 172.3(3) ? ? ? yes
N(1) C(1) C(2) 120.0(5) ? ? ? yes
N(1) C(1) C(6) 120.8(4) ? ? ? yes
C(2) C(1) C(6) 119.2(5) ? ? ? yes
C(1) C(2) C(3) 120.0(5) ? ? ? yes
C(2) C(3) C(4) 121.0(5) ? ? ? yes
C(3) C(4) C(5) 118.6(5) ? ? ? yes
C(3) C(4) C(7) 119.0(6) ? ? ? yes
C(5) C(4) C(7) 122.4(6) ? ? ? yes
C(4) C(5) C(6) 121.3(5) ? ? ? yes
C(1) C(6) C(5) 119.9(5) ? ? ? yes
N(2) C(8) C(9) 119.5(4) ? ? ? yes
N(2) C(8) C(13) 120.4(4) ? ? ? yes
C(9) C(8) C(13) 120.0(4) ? ? ? yes
C(8) C(9) C(10) 119.0(5) ? ? ? yes
C(9) C(10) C(11) 121.2(5) ? ? ? yes
C(10) C(11) C(12) 119.2(5) ? ? ? yes
C(10) C(11) C(14) 119.5(5) ? ? ? yes
C(12) C(11) C(14) 121.2(5) ? ? ? yes
C(11) C(12) C(13) 120.9(5) ? ? ? yes
C(8) C(13) C(12) 119.6(5) ? ? ? yes
O(1) C(15) O(2) 122.7(4) ? ? ? yes
O(1) C(15) C(16) 119.5(5) ? ? ? yes
O(2) C(15) C(16) 117.6(5) ? ? ? yes
O(3) C(17) C(18) 108.4(5) ? ? ? yes
O(4) C(19) C(20) 114.0(8) ? ? ? yes
O(5) C(21) C(22) 110.3(8) ? ? ? yes
O(6) C(23) C(24) 111.7(6) ? ? ? yes
S(1) C(25) C(26) 107.4(3) ? ? ? yes
C(25) C(26) C(27) 121.4(5) ? ? ? yes
C(25) C(26) C(31) 121.6(5) ? ? ? yes
C(27) C(26) C(31) 117.0(5) ? ? ? yes
C(26) C(27) C(28) 120.4(6) ? ? ? yes
C(27) C(28) C(29) 118.5(7) ? ? ? yes
C(28) C(29) C(30) 122.5(8) ? ? ? yes
C(29) C(30) C(31) 118.3(7) ? ? ? yes
C(26) C(31) C(30) 123.3(6) ? ? ? yes

loop_
_geom_bond_atom_site_label_1
_geom_bond_atom_site_label_2
_geom_bond_distance
_geom_bond_site_symmetry_1
_geom_bond_site_symmetry_2
_geom_bond_publ_flag
Mo(1) Mo(2) 2.8689(6) ? ? yes
Mo(1) S(1) 2.441(1) ? ? yes
Mo(1) S(2) 2.428(1) ? ? yes
Mo(1) S(3) 2.514(2) ? ? yes
Mo(1) S(4) 2.523(2) ? ? yes
Mo(1) O(1) 2.174(3) ? ? yes
Mo(1) N(1) 1.726(4) ? ? yes
Mo(2) S(1) 2.447(1) ? ? yes
Mo(2) S(2) 2.429(1) ? ? yes
Mo(2) S(5) 2.514(2) ? ? yes
Mo(2) S(6) 2.523(2) ? ? yes
Mo(2) O(2) 2.165(3) ? ? yes
Mo(2) N(2) 1.726(4) ? ? yes
S(1) C(25) 1.856(4) ? ? yes
S(2) O(7) 1.515(4) ? ? yes
S(3) P(1) 1.989(2) ? ? yes
S(4) P(1) 1.993(2) ? ? yes
S(5) P(2) 1.989(2) ? ? yes
S(6) P(2) 1.992(2) ? ? yes
P(1) O(3) 1.581(4) ? ? yes
P(1) O(4) 1.572(4) ? ? yes
P(2) O(5) 1.563(4) ? ? yes
P(2) O(6) 1.574(4) ? ? yes
O(1) C(15) 1.247(6) ? ? yes
O(2) C(15) 1.268(5) ? ? yes
O(3) C(17) 1.427(6) ? ? yes
O(4) C(19) 1.406(9) ? ? yes
O(5) C(21) 1.423(9) ? ? yes
O(6) C(23) 1.439(7) ? ? yes
N(1) C(1) 1.387(5) ? ? yes
N(2) C(8) 1.390(5) ? ? yes
C(1) C(2) 1.379(6) ? ? yes
C(1) C(6) 1.372(6) ? ? yes
C(2) C(3) 1.378(7) ? ? yes
C(3) C(4) 1.357(7) ? ? yes
C(4) C(5) 1.376(7) ? ? yes
C(4) C(7) 1.494(7) ? ? yes
C(5) C(6) 1.370(7) ? ? yes
C(8) C(9) 1.376(6) ? ? yes
C(8) C(13) 1.380(6) ? ? yes
C(9) C(10) 1.391(7) ? ? yes
C(10) C(11) 1.360(7) ? ? yes
C(11) C(12) 1.371(7) ? ? yes
C(11) C(14) 1.504(7) ? ? yes
C(12) C(13) 1.376(7) ? ? yes
C(15) C(16) 1.485(6) ? ? yes
C(17) C(18) 1.467(8) ? ? yes
C(19) C(20) 1.330(10) ? ? yes
C(21) C(22) 1.49(1) ? ? yes
C(23) C(24) 1.408(9) ? ? yes
C(25) C(26) 1.514(6) ? ? yes
C(26) C(27) 1.375(7) ? ? yes
C(26) C(31) 1.382(7) ? ? yes
C(27) C(28) 1.421(9) ? ? yes
C(28) C(29) 1.36(1) ? ? yes
C(29) C(30) 1.34(1) ? ? yes
C(30) C(31) 1.371(8) ? ? yes
